data_4024799
loop_
_publ_author_name
'V\'ictor Blanco'
'Albert Guti\'errez'
'Carlos Platas-Iglesias'
'Carlos Peinador'
'Jos\'e M. Quintela'

_publ_section_title
;
Expanding the Cavity Size: Preparation of 2:1 Inclusion Complexes Based on
Dinuclear Square Metallocycles
;
_journal_name_full 'Journal of Organic Chemistry'
_journal_page_first 6577
_journal_page_last 6583
_journal_paper_doi 10.1021/jo901034c
_journal_volume 74
_journal_year 2009
_chemical_formula_sum 'C93 H96 F45 N21 O24 P4.5 Pd3 S6'
_chemical_formula_weight 3382.36
_chemical_name_systematic
;
 ?
;
_space_group_IT_number 12
_symmetry_cell_setting monoclinic
_symmetry_space_group_name_Hall '-C 2y'
_symmetry_space_group_name_H-M 'C 1 2/m 1'
_atom_sites_solution_hydrogens geom
_atom_sites_solution_primary direct
_atom_sites_solution_secondary difmap
_audit_creation_method SHELXL-97
_cell_angle_alpha 90.00
_cell_angle_beta 111.639(2)
_cell_angle_gamma 90.00
_cell_formula_units_Z 4
_cell_length_a 27.957(2)
_cell_length_b 19.8218(14)
_cell_length_c 36.046(4)
_cell_measurement_reflns_used 9277
_cell_measurement_temperature 100(2)
_cell_measurement_theta_max 40.401
_cell_measurement_theta_min 5.038
_cell_volume 18567(3)
_computing_structure_refinement 'SHELXL-97 (Sheldrick, 1997)'
_diffrn_ambient_temperature 100(2)
_diffrn_measured_fraction_theta_full 0.992
_diffrn_measured_fraction_theta_max 0.992
_diffrn_radiation_monochromator graphite
_diffrn_radiation_source 'fine-focus sealed tube'
_diffrn_radiation_type MoK\a
_diffrn_radiation_wavelength 0.71073
_diffrn_reflns_av_R_equivalents 0.1089
_diffrn_reflns_av_sigmaI/netI 0.1021
_diffrn_reflns_limit_h_max 32
_diffrn_reflns_limit_h_min -33
_diffrn_reflns_limit_k_max 23
_diffrn_reflns_limit_k_min -22
_diffrn_reflns_limit_l_max 42
_diffrn_reflns_limit_l_min -38
_diffrn_reflns_number 69150
_diffrn_reflns_theta_full 25.12
_diffrn_reflns_theta_max 25.12
_diffrn_reflns_theta_min 0.61
_exptl_absorpt_coefficient_mu 0.487
_exptl_absorpt_correction_T_max 0.9808
_exptl_absorpt_correction_T_min 0.8404
_exptl_absorpt_correction_type multi-scan
_exptl_crystal_colour yellow
_exptl_crystal_density_diffrn 1.195
_exptl_crystal_density_method 'not measured'
_exptl_crystal_description plate
_exptl_crystal_F_000 6690
_exptl_crystal_size_max 0.37
_exptl_crystal_size_mid 0.23
_exptl_crystal_size_min 0.04
_refine_diff_density_max 3.225
_refine_diff_density_min -1.380
_refine_diff_density_rms 0.378
_refine_ls_extinction_method none
_refine_ls_goodness_of_fit_ref 1.512
_refine_ls_hydrogen_treatment constr
_refine_ls_matrix_type full
_refine_ls_number_parameters 919
_refine_ls_number_reflns 16981
_refine_ls_number_restraints 89
_refine_ls_restrained_S_all 1.511
_refine_ls_R_factor_all 0.2306
_refine_ls_R_factor_gt 0.1481
_refine_ls_shift/su_max 0.170
_refine_ls_shift/su_mean 0.014
_refine_ls_structure_factor_coef Fsqd
_refine_ls_weighting_details 'calc w=1/[\s^2^(Fo^2^)+(0.2000P)^2^+0.0000P] where P=(Fo^2^+2Fc^2^)/3'
_refine_ls_weighting_scheme calc
_refine_ls_wR_factor_gt 0.4005
_refine_ls_wR_factor_ref 0.4487
_reflns_number_gt 9198
_reflns_number_total 16981
_reflns_threshold_expression >2sigma(I)
_cod_data_source_file jo901034c_si_002.cif
_cod_data_source_block 0732803_1s
_cod_depositor_comments
;
The following automatic conversions were performed:
'_symmetry_cell_setting' value 'Monoclinic' changed to 'monoclinic'
according to '/home/saulius/struct/CIF-dictionaries/cif_core.dic'
dictionary named 'cif_core.dic' version 2.4.1 from 2010-06-29.

Automatic conversion script
Id: cif_fix_enum 1527 2010-12-29 10:47:43Z saulius 
;
_cod_original_sg_symbol_H-M C2/m
_cod_original_formula_sum 'C93 H96 F45 N21 O24 P4.50 Pd3 S6'
_cod_database_code 4024799

loop_
_symmetry_equiv_pos_as_xyz
'x, y, z'
'-x, y, -z'
'x+1/2, y+1/2, z'
'-x+1/2, y+1/2, -z'
'-x, -y, -z'
'x, -y, z'
'-x+1/2, -y+1/2, -z'
'x+1/2, -y+1/2, z'

loop_
_atom_site_label
_atom_site_type_symbol
_atom_site_fract_x
_atom_site_fract_y
_atom_site_fract_z
_atom_site_U_iso_or_equiv
_atom_site_adp_type
_atom_site_occupancy
_atom_site_symmetry_multiplicity
_atom_site_calc_flag
_atom_site_refinement_flags
_atom_site_disorder_assembly
_atom_site_disorder_group
C1 C 0.3636(6) 0.1036(7) 0.2901(5) 0.064(4) Uani 1 1 d . . .
H1 H 0.3290 0.0977 0.2724 0.076 Uiso 1 1 calc R . .
C2 C 0.3975(9) 0.1471(8) 0.2800(6) 0.093(6) Uani 1 1 d . . .
H2 H 0.3854 0.1727 0.2560 0.112 Uiso 1 1 calc R . .
C3 C 0.4505(6) 0.1512(8) 0.3067(6) 0.077(5) Uani 1 1 d . . .
C4 C 0.4642(7) 0.1196(9) 0.3413(6) 0.081(5) Uani 1 1 d . . .
H4 H 0.4981 0.1242 0.3606 0.097 Uiso 1 1 calc R . .
C5 C 0.4297(5) 0.0809(7) 0.3489(5) 0.063(4) Uani 1 1 d . . .
H5 H 0.4406 0.0575 0.3736 0.076 Uiso 1 1 calc R . .
C6 C 0.4900(7) 0.1922(10) 0.2966(6) 0.097(6) Uani 1 1 d . . .
H6 H 0.5238 0.1965 0.3162 0.116 Uiso 1 1 calc R . .
C7 C 0.4801(10) 0.2198(9) 0.2645(7) 0.105(6) Uani 1 1 d . . .
H7 H 0.4464 0.2164 0.2449 0.126 Uiso 1 1 calc R . .
C8 C 0.6082(6) 0.2983(8) 0.2669(4) 0.063(4) Uani 1 1 d . . .
H8 H 0.6441 0.2970 0.2821 0.076 Uiso 1 1 calc R . .
C9 C 0.5759(6) 0.2593(8) 0.2777(5) 0.067(4) Uani 1 1 d . . .
H9 H 0.5887 0.2308 0.3005 0.081 Uiso 1 1 calc R . .
C10 C 0.5227(6) 0.2616(7) 0.2547(5) 0.068(4) Uani 1 1 d . . .
C11 C 0.5066(6) 0.3015(9) 0.2233(5) 0.078(5) Uani 1 1 d . . .
H11 H 0.4709 0.3027 0.2075 0.094 Uiso 1 1 calc R . .
C12 C 0.5390(5) 0.3409(7) 0.2127(4) 0.065(4) Uani 1 1 d . . .
H12 H 0.5260 0.3695 0.1900 0.078 Uiso 1 1 calc R . .
C13 C 0.6237(6) 0.3815(7) 0.2223(4) 0.062(4) Uani 1 1 d . . .
H13A H 0.6059 0.4243 0.2112 0.075 Uiso 1 1 calc R . .
H13B H 0.6549 0.3926 0.2458 0.075 Uiso 1 1 calc R . .
C14 C 0.6796(7) 0.3050(10) 0.2041(5) 0.086(5) Uani 1 1 d . . .
H14 H 0.6996 0.2995 0.2317 0.104 Uiso 1 1 calc R . .
C15 C 0.6926(7) 0.2696(11) 0.1769(6) 0.100(6) Uani 1 1 d . . .
H15 H 0.7220 0.2413 0.1855 0.120 Uiso 1 1 calc R . .
C16 C 0.6639(7) 0.2748(8) 0.1381(6) 0.075(4) Uani 1 1 d . . .
C17 C 0.6213(8) 0.3253(9) 0.1258(5) 0.086(5) Uani 1 1 d . . .
H17 H 0.6014 0.3332 0.0984 0.103 Uiso 1 1 calc R . .
C18 C 0.6119(7) 0.3590(8) 0.1547(5) 0.074(4) Uani 1 1 d . . .
H18 H 0.5851 0.3917 0.1472 0.089 Uiso 1 1 calc R . .
C19 C 0.6760(8) 0.2324(12) 0.1076(6) 0.104(6) Uani 1 1 d . . .
H19 H 0.7096 0.2139 0.1154 0.125 Uiso 1 1 calc R . .
C20 C 0.6453(7) 0.2201(10) 0.0732(5) 0.089(5) Uani 1 1 d . . .
H20 H 0.6137 0.2441 0.0633 0.107 Uiso 1 1 calc R . .
C21 C 0.7087(7) 0.0988(9) 0.0216(5) 0.085(5) Uani 1 1 d . . .
H21 H 0.7419 0.0864 0.0223 0.101 Uiso 1 1 calc R . .
C22 C 0.7039(8) 0.1432(9) 0.0495(5) 0.090(5) Uani 1 1 d . . .
H22 H 0.7339 0.1569 0.0711 0.108 Uiso 1 1 calc R . .
C23 C 0.6562(8) 0.1686(9) 0.0466(5) 0.083(5) Uani 1 1 d . . .
C24 C 0.6142(7) 0.1431(11) 0.0166(6) 0.111(8) Uani 1 1 d . . .
H24 H 0.5804 0.1566 0.0138 0.133 Uiso 1 1 calc R . .
C25 C 0.6219(7) 0.0981(11) -0.0091(6) 0.107(7) Uani 1 1 d . . .
H25 H 0.5925 0.0833 -0.0308 0.129 Uiso 1 1 calc R . .
C26 C 0.6790(12) -0.0338(9) -0.1175(6) 0.148(11) Uani 1 1 d . . .
H26A H 0.7115 -0.0489 -0.1199 0.177 Uiso 1 1 calc R . .
H26B H 0.6506 -0.0489 -0.1420 0.177 Uiso 1 1 calc R . .
C27 C 0.2500(8) 0.0319(9) 0.3564(10) 0.151(12) Uani 1 1 d . . .
H27A H 0.2499 0.0470 0.3826 0.182 Uiso 1 1 calc R . .
H27B H 0.2171 0.0470 0.3359 0.182 Uiso 1 1 calc R . .
C28 C 0.4361(5) 0.4186(6) 0.2535(4) 0.052(3) Uani 1 1 d . . .
H28 H 0.4634 0.4382 0.2474 0.063 Uiso 1 1 calc R . .
C29 C 0.4480(5) 0.3801(7) 0.2876(4) 0.060(3) Uani 1 1 d . . .
H29 H 0.4828 0.3739 0.3049 0.071 Uiso 1 1 calc R . .
C30 C 0.4081(5) 0.3504(7) 0.2963(4) 0.058(3) Uani 1 1 d . . .
C31 C 0.3584(5) 0.3567(8) 0.2691(4) 0.067(4) Uani 1 1 d . . .
H31 H 0.3310 0.3328 0.2727 0.080 Uiso 1 1 calc R . .
C32 C 0.3491(5) 0.3988(8) 0.2363(4) 0.068(4) Uani 1 1 d . . .
H32 H 0.3146 0.4064 0.2188 0.081 Uiso 1 1 calc R . .
C33 C 0.4170(6) 0.3102(7) 0.3335(4) 0.059(4) Uani 1 1 d . . .
H33 H 0.3881 0.2888 0.3362 0.071 Uiso 1 1 calc R . .
C34 C 0.4614(5) 0.3024(7) 0.3626(4) 0.055(3) Uani 1 1 d . . .
H34 H 0.4901 0.3262 0.3610 0.066 Uiso 1 1 calc R . .
C35 C 0.5279(8) 0.2112(11) 0.4592(6) 0.096(6) Uani 1 1 d . . .
H35 H 0.5619 0.2076 0.4783 0.116 Uiso 1 1 calc R . .
C36 C 0.5177(7) 0.2484(8) 0.4241(5) 0.087(5) Uani 1 1 d . . .
H36 H 0.5459 0.2668 0.4189 0.105 Uiso 1 1 calc R . .
C37 C 0.4702(7) 0.2594(7) 0.3976(4) 0.070(4) Uani 1 1 d . . .
C38 C 0.4316(7) 0.2280(9) 0.4066(5) 0.077(4) Uani 1 1 d . . .
H38 H 0.3968 0.2326 0.3889 0.093 Uiso 1 1 calc R . .
C39 C 0.4427(9) 0.1904(9) 0.4409(6) 0.090(6) Uani 1 1 d . . .
H39 H 0.4153 0.1706 0.4468 0.107 Uiso 1 1 calc R . .
C40 C 0.5000 0.1389(12) 0.5000 0.106(10) Uani 1 2 d S . .
H40A H 0.4700 0.1096 0.4966 0.127 Uiso 0.50 1 calc PR . .
H40B H 0.5300 0.1096 0.5034 0.127 Uiso 0.50 1 calc PR . .
C41 C 0.3309(9) 0.4668(10) 0.1042(6) 0.126(9) Uani 1 1 d . . .
H41A H 0.3492 0.4517 0.0868 0.152 Uiso 1 1 calc R . .
H41B H 0.2947 0.4517 0.0915 0.152 Uiso 1 1 calc R . .
N1 N 0.3809(4) 0.0726(5) 0.3240(3) 0.050(3) Uani 1 1 d . . .
N2 N 0.5900(4) 0.3393(6) 0.2346(3) 0.057(3) Uani 1 1 d . . .
N3 N 0.6384(5) 0.3486(6) 0.1930(4) 0.059(3) Uani 1 1 d . . .
N4 N 0.6666(4) 0.0732(6) -0.0063(3) 0.057(3) Uani 1 1 d . . .
N5 N 0.2912(4) 0.0677(5) 0.3493(4) 0.062(3) Uani 1 1 d . . .
H5A H 0.3099 0.0925 0.3715 0.075 Uiso 1 1 calc R . .
H5B H 0.2776 0.0968 0.3281 0.075 Uiso 1 1 calc R . .
N6 N 0.6738(6) -0.0694(6) -0.0841(4) 0.077(4) Uani 1 1 d . . .
H6A H 0.7016 -0.0974 -0.0725 0.092 Uiso 1 1 calc R . .
H6B H 0.6444 -0.0952 -0.0926 0.092 Uiso 1 1 calc R . .
N7 N 0.3878(4) 0.4293(5) 0.2288(3) 0.049(2) Uani 1 1 d . . .
N8 N 0.4895(7) 0.1815(7) 0.4650(4) 0.083(4) Uani 1 1 d . . .
N9 N 0.3520(5) 0.4337(7) 0.1398(4) 0.079(4) Uani 1 1 d . . .
H9A H 0.3809 0.4107 0.1404 0.095 Uiso 1 1 calc R . .
H9B H 0.3288 0.4028 0.1423 0.095 Uiso 1 1 calc R . .
Pd1 Pd 0.33717(5) 0.0000 0.33731(4) 0.0446(4) Uani 1 2 d S . .
Pd2 Pd 0.67028(6) 0.0000 -0.04408(4) 0.0518(4) Uani 1 2 d S . .
Pd3 Pd 0.37116(5) 0.5000 0.18560(4) 0.0511(4) Uani 1 2 d S . .
P1 P 0.08989(18) 0.0000 0.30033(15) 0.0527(12) Uani 1 2 d S . .
F19 F 0.1229(5) 0.0000 0.3464(4) 0.104(5) Uani 1 2 d S . .
F20 F 0.0548(5) 0.0510(13) 0.3035(5) 0.309(17) Uani 1 1 d . . .
F21 F 0.1261(7) 0.0521(9) 0.2973(5) 0.217(10) Uani 1 1 d . . .
F22 F 0.0574(6) 0.0000 0.2563(4) 0.122(6) Uani 1 2 d S . .
P2 P 0.3395(2) 0.2405(3) 0.15311(15) 0.0911(15) Uani 1 1 d . . .
F13 F 0.3204(17) 0.2665(14) 0.1864(10) 0.38(2) Uani 1 1 d . . .
F14 F 0.3729(7) 0.1779(8) 0.1695(7) 0.221(10) Uani 1 1 d . . .
F15 F 0.2835(6) 0.1879(6) 0.1390(5) 0.144(5) Uani 1 1 d . . .
F16 F 0.3493(8) 0.2146(11) 0.1173(6) 0.204(9) Uani 1 1 d . . .
F17 F 0.3071(7) 0.2954(10) 0.1273(10) 0.34(2) Uani 1 1 d . . .
F18 F 0.3848(4) 0.2854(6) 0.1717(4) 0.121(4) Uani 1 1 d . . .
P3 P 0.5000 0.0000 0.0000 0.109(4) Uani 1 4 d S . .
F7 F 0.5000 0.0772(14) 0.0000 0.147(7) Uani 1 2 d S . .
F8 F 0.5577(6) 0.0000 0.0307(4) 0.126(6) Uani 1 2 d S . .
F9 F 0.4804(6) 0.0000 0.0354(4) 0.119(6) Uani 1 2 d S . .
P4 P 0.5000 0.6874(6) 0.0000 0.109(3) Uani 1 2 d S . .
F28 F 0.5218(7) 0.6809(12) 0.0427(5) 0.214(9) Uani 1 1 d . . .
F29 F 0.5000 0.7572(14) 0.0000 0.39(4) Uani 1 2 d S . .
F30 F 0.5527(7) 0.699(2) -0.0004(6) 0.295(17) Uani 1 1 d . . .
F31 F 0.5000 0.601(2) 0.0000 0.44(5) Uani 1 2 d S . .
S1 S 0.26491(15) 0.2424(2) 0.31397(14) 0.0751(11) Uani 1 1 d DU . .
O1 O 0.2573(5) 0.2799(9) 0.2800(5) 0.129(5) Uani 1 1 d U . .
O2 O 0.3149(4) 0.2196(6) 0.3337(4) 0.096(4) Uani 1 1 d U . .
O3 O 0.2275(4) 0.1895(5) 0.3064(4) 0.086(3) Uani 1 1 d U . .
C42 C 0.2492(19) 0.2963(18) 0.3479(13) 0.204(8) Uani 1 1 d DU . .
F1 F 0.2622(13) 0.2541(16) 0.3823(8) 0.289(11) Uani 1 1 d U . .
F2 F 0.1995(10) 0.3187(9) 0.3252(9) 0.261(10) Uani 1 1 d U . .
F3 F 0.2854(11) 0.3485(10) 0.3508(9) 0.291(12) Uani 1 1 d U . .
S2 S 0.4917(2) 0.5000 0.14368(17) 0.0763(17) Uani 1 2 d S . .
O4 O 0.4662(4) 0.4373(6) 0.1480(4) 0.094(4) Uani 1 1 d . . .
O5 O 0.5460(5) 0.5000 0.1651(5) 0.092(5) Uani 1 2 d S . .
C43 C 0.4847(14) 0.5000 0.0969(14) 0.156(16) Uani 1 2 d S . .
F4 F 0.4371(8) 0.5000 0.0674(6) 0.187(11) Uani 1 2 d S . .
F5 F 0.5079(6) 0.5557(11) 0.0849(4) 0.185(7) Uani 1 1 d . . .
S3 S 0.2252(4) 0.5000 0.1603(3) 0.173(6) Uani 1 2 d SD . .
O10 O 0.2460(6) 0.4340(8) 0.1481(5) 0.127(5) Uani 1 1 d . . .
O11 O 0.2233(14) 0.5000 0.1985(6) 0.191(13) Uani 1 2 d S . .
C45D C 0.1626(9) 0.5000 0.1218(6) 0.27(4) Uani 1 2 d SD . .
F25 F 0.1428(8) 0.4451(11) 0.1324(9) 0.247(12) Uani 1 1 d . . .
F26 F 0.1720(8) 0.5000 0.0862(5) 0.142(7) Uani 1 2 d SD . .
S4 S 0.22310(17) 0.0000 0.22671(14) 0.0500(11) Uani 1 2 d S . .
O7 O 0.1694(4) 0.0000 0.2007(4) 0.046(3) Uani 1 2 d S . .
O8 O 0.2397(3) 0.0607(5) 0.2486(3) 0.061(2) Uani 1 1 d . . .
F10 F 0.2422(4) 0.0556(5) 0.1675(3) 0.102(3) Uani 1 1 d . . .
F11 F 0.3067(5) 0.0000 0.2122(4) 0.084(4) Uani 1 2 d S . .
C44 C 0.2580(9) 0.0000 0.1941(8) 0.074(6) Uani 1 2 d S . .
S8 S 0.5455(5) 0.0000 0.4480(3) 0.145(4) Uani 1 2 d S . .
O13 O 0.5137(19) 0.0542(13) 0.4366(6) 0.41(3) Uani 1 1 d . . .
O14 O 0.5667(11) 0.0000 0.4892(8) 0.41(5) Uani 1 2 d S . .
C55A C 0.5447(12) 0.0000 0.3889(15) 0.158(17) Uani 1 2 d S . .
C47 C 0.6173(11) 0.327(2) 0.3773(10) 0.194(14) Uani 1 1 d U . .
C46 C 0.6678(10) 0.342(2) 0.3911(10) 0.225(18) Uani 1 1 d U . .
H46A H 0.6726 0.3899 0.3874 0.337 Uiso 1 1 calc R . .
H46B H 0.6845 0.3152 0.3763 0.337 Uiso 1 1 calc R . .
H46C H 0.6832 0.3305 0.4195 0.337 Uiso 1 1 calc R . .
N12 N 0.5780(10) 0.317(2) 0.3632(9) 0.252(17) Uani 1 1 d U . .
N15 N 0.7996(13) 0.0000 0.0031(8) 0.146(11) Uani 1 2 d SDU . .
C53 C 0.880(2) 0.0000 -0.0242(16) 0.24(2) Uani 1 2 d SU . .
C52 C 0.830(2) 0.0000 -0.0128(17) 0.24(2) Uani 1 2 d SDU . .
O27 O 0.823(5) 0.0000 0.323(2) 0.71(10) Uani 1 2 d S . .
O31 O 0.5838(14) 0.1997(18) 0.1850(12) 0.41(3) Uani 1 1 d . . .
O28 O 0.548(3) 0.0000 0.301(2) 0.54(7) Uani 1 2 d S . .
O29 O 0.139(2) 0.3942(14) 0.250(2) 0.62(7) Uani 1 1 d . . .

loop_
_atom_site_aniso_label
_atom_site_aniso_U_11
_atom_site_aniso_U_22
_atom_site_aniso_U_33
_atom_site_aniso_U_23
_atom_site_aniso_U_13
_atom_site_aniso_U_12
C1 0.076(10) 0.039(8) 0.093(11) -0.001(7) 0.052(9) -0.011(7)
C2 0.156(19) 0.053(10) 0.094(13) 0.008(9) 0.072(13) -0.011(11)
C3 0.065(10) 0.051(9) 0.125(15) -0.027(10) 0.047(11) -0.021(8)
C4 0.081(11) 0.073(11) 0.112(14) -0.031(10) 0.063(11) -0.033(9)
C5 0.060(9) 0.056(9) 0.085(10) -0.020(7) 0.039(8) -0.010(7)
C6 0.081(12) 0.081(13) 0.103(14) 0.000(11) 0.005(11) 0.009(10)
C7 0.15(2) 0.047(10) 0.114(16) 0.004(10) 0.048(14) 0.004(11)
C8 0.059(8) 0.065(10) 0.077(10) 0.002(8) 0.039(8) 0.005(7)
C9 0.064(9) 0.067(10) 0.079(10) 0.014(8) 0.037(8) -0.001(7)
C10 0.070(10) 0.051(9) 0.105(12) 0.017(8) 0.058(9) -0.007(7)
C11 0.044(8) 0.082(12) 0.114(13) -0.005(10) 0.037(9) -0.015(8)
C12 0.053(8) 0.064(9) 0.075(9) 0.008(7) 0.022(7) -0.018(7)
C13 0.073(9) 0.060(9) 0.074(9) -0.022(7) 0.052(8) -0.026(7)
C14 0.092(13) 0.118(15) 0.067(10) -0.024(10) 0.050(10) -0.037(12)
C15 0.069(11) 0.117(16) 0.115(16) -0.026(13) 0.035(11) 0.015(10)
C16 0.083(11) 0.061(10) 0.090(12) -0.025(9) 0.044(10) -0.015(9)
C17 0.141(16) 0.068(11) 0.054(9) -0.015(8) 0.042(10) -0.027(11)
C18 0.092(12) 0.049(9) 0.095(13) -0.004(8) 0.051(10) -0.010(8)
C19 0.093(14) 0.136(19) 0.105(15) -0.017(13) 0.062(13) -0.017(12)
C20 0.081(12) 0.107(14) 0.061(10) 0.002(9) 0.007(9) 0.017(10)
C21 0.070(11) 0.097(13) 0.081(11) -0.020(10) 0.020(9) -0.001(9)
C22 0.105(14) 0.070(11) 0.081(11) -0.036(9) 0.018(10) -0.008(10)
C23 0.115(15) 0.071(11) 0.084(11) -0.022(9) 0.060(11) -0.008(10)
C24 0.066(11) 0.118(16) 0.152(18) -0.087(15) 0.045(12) -0.006(10)
C25 0.055(10) 0.139(18) 0.123(16) -0.069(14) 0.026(10) -0.015(10)
C26 0.32(4) 0.092(14) 0.085(13) -0.005(10) 0.135(19) -0.010(17)
C27 0.105(15) 0.082(13) 0.35(4) -0.049(16) 0.18(2) -0.017(10)
C28 0.046(7) 0.033(7) 0.073(9) 0.002(6) 0.017(7) -0.003(5)
C29 0.051(8) 0.060(9) 0.069(9) 0.001(7) 0.024(7) -0.010(6)
C30 0.062(9) 0.047(8) 0.066(9) -0.009(6) 0.025(7) -0.003(6)
C31 0.036(7) 0.100(12) 0.055(8) 0.002(8) 0.006(6) -0.018(7)
C32 0.050(8) 0.076(10) 0.068(9) 0.003(8) 0.011(7) -0.020(7)
C33 0.070(9) 0.065(9) 0.056(8) -0.004(7) 0.039(8) -0.013(7)
C34 0.048(8) 0.056(9) 0.055(8) -0.010(6) 0.013(6) -0.013(6)
C35 0.090(13) 0.100(15) 0.085(13) 0.013(11) 0.015(11) 0.010(12)
C36 0.090(13) 0.069(11) 0.085(12) 0.024(9) 0.011(10) -0.001(9)
C37 0.103(13) 0.053(9) 0.053(8) -0.009(7) 0.027(9) -0.030(8)
C38 0.076(11) 0.079(11) 0.066(10) -0.010(8) 0.013(8) -0.010(9)
C39 0.147(19) 0.062(11) 0.076(12) -0.022(9) 0.060(13) -0.045(12)
C40 0.23(3) 0.056(14) 0.059(14) 0.000 0.081(18) 0.000
C41 0.129(17) 0.15(2) 0.077(12) 0.021(11) 0.014(11) -0.070(14)
N1 0.050(6) 0.042(6) 0.071(7) -0.008(5) 0.040(6) -0.004(5)
N2 0.053(7) 0.053(7) 0.073(7) -0.017(6) 0.034(6) -0.020(5)
N3 0.058(7) 0.063(8) 0.064(8) -0.012(6) 0.034(6) -0.029(6)
N4 0.063(7) 0.054(7) 0.057(7) 0.000(5) 0.026(6) -0.004(6)
N5 0.058(7) 0.046(7) 0.090(8) 0.008(6) 0.037(6) 0.008(5)
N6 0.115(11) 0.055(8) 0.066(8) -0.006(6) 0.040(8) -0.001(7)
N7 0.049(6) 0.043(6) 0.052(6) 0.000(5) 0.017(5) -0.014(5)
N8 0.123(13) 0.061(9) 0.060(9) -0.002(7) 0.026(9) -0.005(9)
N9 0.069(8) 0.064(8) 0.082(9) -0.021(7) 0.001(7) 0.004(6)
Pd1 0.0417(7) 0.0393(8) 0.0616(9) 0.000 0.0293(6) 0.000
Pd2 0.0684(10) 0.0445(8) 0.0468(8) 0.000 0.0263(7) 0.000
Pd3 0.0487(8) 0.0467(9) 0.0532(9) 0.000 0.0132(6) 0.000
P1 0.048(3) 0.059(3) 0.060(3) 0.000 0.030(2) 0.000
F19 0.076(9) 0.170(15) 0.069(8) 0.000 0.028(7) 0.000
F20 0.121(10) 0.56(4) 0.167(13) -0.174(18) -0.039(9) 0.207(18)
F21 0.191(16) 0.216(17) 0.179(14) 0.104(13) -0.007(11) -0.108(13)
F22 0.104(12) 0.187(18) 0.064(9) 0.000 0.018(8) 0.000
P2 0.090(3) 0.075(3) 0.085(3) -0.006(2) 0.006(3) 0.017(3)
F13 0.68(7) 0.21(3) 0.41(4) -0.19(3) 0.39(5) -0.12(3)
F14 0.152(14) 0.104(11) 0.32(3) -0.040(14) -0.014(15) 0.030(10)
F15 0.157(12) 0.090(9) 0.196(14) 0.028(9) 0.077(11) 0.026(8)
F16 0.23(2) 0.24(2) 0.191(16) -0.030(16) 0.140(16) -0.105(18)
F17 0.129(13) 0.151(15) 0.53(4) 0.20(2) -0.12(2) -0.031(12)
F18 0.058(6) 0.109(9) 0.168(11) -0.023(8) 0.008(6) -0.020(6)
P3 0.067(7) 0.149(13) 0.102(9) 0.000 0.018(6) 0.000
F7 0.079(11) 0.21(2) 0.125(14) 0.000 0.002(10) 0.000
F8 0.071(9) 0.23(2) 0.075(9) 0.000 0.029(8) 0.000
F9 0.093(11) 0.187(18) 0.080(10) 0.000 0.036(8) 0.000
P4 0.104(6) 0.140(8) 0.063(5) 0.000 0.009(4) 0.000
F28 0.177(16) 0.28(2) 0.120(12) 0.046(13) -0.018(11) 0.042(15)
F29 0.22(3) 0.099(19) 0.92(12) 0.000 0.31(6) 0.000
F30 0.128(15) 0.61(6) 0.142(15) -0.04(2) 0.047(12) -0.01(2)
F31 0.95(15) 0.24(4) 0.22(4) 0.000 0.30(6) 0.000
S1 0.060(2) 0.061(2) 0.108(3) 0.004(2) 0.036(2) -0.0116(18)
O1 0.096(9) 0.151(13) 0.132(10) 0.050(9) 0.031(8) -0.016(8)
O2 0.055(5) 0.083(8) 0.136(10) 0.004(7) 0.020(6) -0.021(5)
O3 0.046(5) 0.064(6) 0.127(9) 0.001(6) 0.006(6) -0.009(4)
C42 0.31(2) 0.102(18) 0.29(2) -0.069(13) 0.21(2) -0.014(13)
F1 0.42(3) 0.32(3) 0.217(16) -0.054(16) 0.21(2) -0.02(2)
F2 0.304(19) 0.114(13) 0.49(3) -0.006(16) 0.29(2) 0.052(12)
F3 0.38(2) 0.139(14) 0.44(3) -0.152(16) 0.25(3) -0.079(17)
S2 0.050(3) 0.108(5) 0.065(3) 0.000 0.013(3) 0.000
O4 0.062(7) 0.082(8) 0.125(10) -0.006(7) 0.020(6) -0.001(6)
O5 0.048(8) 0.150(16) 0.075(10) 0.000 0.020(7) 0.000
C43 0.09(2) 0.22(5) 0.18(4) 0.000 0.07(3) 0.000
F4 0.091(13) 0.31(3) 0.106(14) 0.000 -0.030(11) 0.000
F5 0.152(13) 0.30(2) 0.103(9) 0.075(11) 0.048(9) 0.015(14)
S3 0.086(6) 0.331(19) 0.084(6) 0.000 0.009(5) 0.000
O10 0.118(11) 0.122(12) 0.169(14) 0.032(10) 0.087(11) 0.055(9)
O11 0.30(4) 0.22(3) 0.078(15) 0.000 0.10(2) 0.000
C45D 0.28(9) 0.43(13) 0.09(3) 0.000 0.04(4) 0.000
F25 0.168(16) 0.194(18) 0.43(4) 0.01(2) 0.17(2) -0.083(14)
F26 0.155(16) 0.184(19) 0.080(11) 0.000 0.037(11) 0.000
S4 0.047(2) 0.046(3) 0.069(3) 0.000 0.035(2) 0.000
O7 0.028(6) 0.041(7) 0.075(8) 0.000 0.025(5) 0.000
O8 0.051(5) 0.053(6) 0.085(6) -0.021(5) 0.032(5) -0.008(4)
F10 0.122(8) 0.100(8) 0.112(8) 0.035(6) 0.078(7) -0.005(6)
F11 0.075(9) 0.081(9) 0.123(11) 0.000 0.065(8) 0.000
C44 0.067(14) 0.072(15) 0.115(18) 0.000 0.072(14) 0.000
S8 0.221(12) 0.094(7) 0.087(6) 0.000 0.017(6) 0.000
O13 0.85(8) 0.18(2) 0.114(15) 0.013(14) 0.08(3) 0.30(4)
O14 0.10(2) 1.03(15) 0.064(16) 0.000 -0.005(14) 0.000
C55A 0.08(2) 0.13(3) 0.28(5) 0.000 0.08(3) 0.000
C47 0.092(13) 0.32(4) 0.18(3) 0.13(3) 0.051(17) -0.02(2)
C46 0.116(15) 0.29(4) 0.24(3) 0.13(3) 0.04(2) -0.07(2)
N12 0.113(15) 0.44(4) 0.20(3) 0.12(3) 0.045(18) -0.08(3)
N15 0.19(3) 0.17(3) 0.112(19) 0.000 0.10(2) 0.000
C53 0.26(5) 0.35(6) 0.20(4) 0.000 0.17(4) 0.000
C52 0.25(4) 0.34(5) 0.20(4) 0.000 0.17(3) 0.000
O27 1.9(3) 0.07(2) 0.57(10) 0.000 0.93(16) 0.000
O31 0.48(5) 0.41(4) 0.58(6) -0.40(5) 0.48(5) -0.38(4)
O28 0.37(9) 0.9(2) 0.30(7) 0.000 -0.02(6) 0.000
O29 0.49(7) 0.12(2) 0.79(11) 0.12(4) -0.30(7) -0.06(3)

loop_
_atom_type_symbol
_atom_type_description
_atom_type_scat_dispersion_real
_atom_type_scat_dispersion_imag
_atom_type_scat_source
C C 0.0033 0.0016 'International Tables Vol C Tables 4.2.6.8 and 6.1.1.4'
H H 0.0000 0.0000 'International Tables Vol C Tables 4.2.6.8 and 6.1.1.4'
N N 0.0061 0.0033 'International Tables Vol C Tables 4.2.6.8 and 6.1.1.4'
O O 0.0106 0.0060 'International Tables Vol C Tables 4.2.6.8 and 6.1.1.4'
F F 0.0171 0.0103 'International Tables Vol C Tables 4.2.6.8 and 6.1.1.4'
P P 0.1023 0.0942 'International Tables Vol C Tables 4.2.6.8 and 6.1.1.4'
S S 0.1246 0.1234 'International Tables Vol C Tables 4.2.6.8 and 6.1.1.4'
Pd Pd -0.9988 1.0072 'International Tables Vol C Tables 4.2.6.8 and 6.1.1.4'

loop_
_geom_angle_atom_site_label_1
_geom_angle_atom_site_label_2
_geom_angle_atom_site_label_3
_geom_angle
_geom_angle_site_symmetry_1
_geom_angle_site_symmetry_3
_geom_angle_publ_flag
N1 C1 C2 118.5(16) . . ?
C1 C2 C3 118.7(16) . . ?
C4 C3 C2 118.2(15) . . ?
C4 C3 C6 119.8(16) . . ?
C2 C3 C6 121.9(18) . . ?
C3 C4 C5 119.1(18) . . ?
C4 C5 N1 124.6(17) . . ?
C7 C6 C3 123(2) . . ?
C6 C7 C10 121(2) . . ?
C9 C8 N2 120.7(14) . . ?
C8 C9 C10 118.9(14) . . ?
C11 C10 C9 118.5(12) . . ?
C11 C10 C7 117.0(15) . . ?
C9 C10 C7 124.4(15) . . ?
C10 C11 C12 122.5(15) . . ?
N2 C12 C11 119.4(14) . . ?
N3 C13 N2 111.2(10) . . ?
C15 C14 N3 122.1(17) . . ?
C16 C15 C14 120.0(18) . . ?
C15 C16 C17 117.8(15) . . ?
C15 C16 C19 120.6(18) . . ?
C17 C16 C19 121.5(17) . . ?
C18 C17 C16 117.8(16) . . ?
N3 C18 C17 122.6(17) . . ?
C20 C19 C16 125(2) . . ?
C19 C20 C23 122.7(19) . . ?
N4 C21 C22 119.8(16) . . ?
C21 C22 C23 121.7(16) . . ?
C24 C23 C22 116.5(14) . . ?
C24 C23 C20 115.9(17) . . ?
C22 C23 C20 127.7(17) . . ?
C25 C24 C23 118.3(16) . . ?
N4 C25 C24 125.6(16) . . ?
C26 C26 N6 119.1(9) 6 . ?
C27 C27 N5 119.2(8) 6 . ?
N7 C28 C29 122.3(12) . . ?
C28 C29 C30 118.9(13) . . ?
C31 C30 C29 118.8(13) . . ?
C31 C30 C33 118.5(12) . . ?
C29 C30 C33 122.7(13) . . ?
C30 C31 C32 118.8(13) . . ?
N7 C32 C31 121.7(13) . . ?
C34 C33 C30 125.3(12) . . ?
C33 C34 C37 124.6(13) . . ?
N8 C35 C36 118.5(17) . . ?
C37 C36 C35 123.4(18) . . ?
C36 C37 C38 114.4(15) . . ?
C36 C37 C34 121.1(15) . . ?
C38 C37 C34 124.5(15) . . ?
C39 C38 C37 121.2(17) . . ?
N8 C39 C38 121.1(17) . . ?
N8 C40 N8 108.9(18) 2_656 . ?
C41 C41 N9 118.7(10) 6_565 . ?
C1 N1 C5 120.6(12) . . ?
C1 N1 Pd1 120.4(9) . . ?
C5 N1 Pd1 118.5(10) . . ?
C12 N2 C8 119.9(12) . . ?
C12 N2 C13 118.1(13) . . ?
C8 N2 C13 121.9(12) . . ?
C18 N3 C14 119.3(13) . . ?
C18 N3 C13 120.0(14) . . ?
C14 N3 C13 120.7(13) . . ?
C25 N4 C21 117.7(14) . . ?
C25 N4 Pd2 120.2(10) . . ?
C21 N4 Pd2 122.1(10) . . ?
C27 N5 Pd1 108.9(9) . . ?
C26 N6 Pd2 107.9(10) . . ?
C28 N7 C32 119.1(11) . . ?
C28 N7 Pd3 120.9(8) . . ?
C32 N7 Pd3 119.4(9) . . ?
C39 N8 C35 121.2(16) . . ?
C39 N8 C40 119.7(16) . . ?
C35 N8 C40 119.0(16) . . ?
C41 N9 Pd3 110.3(12) . . ?
N5 Pd1 N5 83.6(6) . 6 ?
N5 Pd1 N1 177.0(5) . 6 ?
N5 Pd1 N1 93.8(4) 6 6 ?
N5 Pd1 N1 93.8(4) . . ?
N5 Pd1 N1 177.0(5) 6 . ?
N1 Pd1 N1 88.8(5) 6 . ?
N6 Pd2 N6 85.8(7) 6 . ?
N6 Pd2 N4 176.9(5) 6 6 ?
N6 Pd2 N4 91.1(5) . 6 ?
N6 Pd2 N4 91.1(5) 6 . ?
N6 Pd2 N4 176.9(5) . . ?
N4 Pd2 N4 92.0(6) 6 . ?
N9 Pd3 N9 81.0(8) . 6_565 ?
N9 Pd3 N7 176.4(5) . 6_565 ?
N9 Pd3 N7 95.5(5) 6_565 6_565 ?
N9 Pd3 N7 95.5(5) . . ?
N9 Pd3 N7 176.4(5) 6_565 . ?
N7 Pd3 N7 88.0(6) 6_565 . ?
F20 P1 F20 89(2) 6 . ?
F20 P1 F21 179.6(11) 6 . ?
F20 P1 F21 91.2(14) . . ?
F20 P1 F21 91.2(14) 6 6 ?
F20 P1 F21 179.6(11) . 6 ?
F21 P1 F21 88.7(19) . 6 ?
F20 P1 F22 85.5(7) 6 . ?
F20 P1 F22 85.5(7) . . ?
F21 P1 F22 94.9(8) . . ?
F21 P1 F22 94.9(8) 6 . ?
F20 P1 F19 93.8(7) 6 . ?
F20 P1 F19 93.8(7) . . ?
F21 P1 F19 85.8(7) . . ?
F21 P1 F19 85.8(7) 6 . ?
F22 P1 F19 179.0(9) . . ?
F18 P2 F16 101.2(9) . . ?
F18 P2 F17 93.7(8) . . ?
F16 P2 F17 88.5(18) . . ?
F18 P2 F14 90.8(8) . . ?
F16 P2 F14 77.0(13) . . ?
F17 P2 F14 165.4(19) . . ?
F18 P2 F13 86.1(14) . . ?
F16 P2 F13 171.4(18) . . ?
F17 P2 F13 87(2) . . ?
F14 P2 F13 107.6(19) . . ?
F18 P2 F15 169.8(8) . . ?
F16 P2 F15 88.6(8) . . ?
F17 P2 F15 89.0(8) . . ?
F14 P2 F15 88.9(8) . . ?
F13 P2 F15 84.3(13) . . ?
F7 P3 F7 180.0 . 5_655 ?
F7 P3 F9 90.0 . . ?
F7 P3 F9 90.0 5_655 . ?
F7 P3 F9 90.0 . 5_655 ?
F7 P3 F9 90.0 5_655 5_655 ?
F9 P3 F9 180.0(9) . 5_655 ?
F7 P3 F8 90.0 . 5_655 ?
F7 P3 F8 90.0 5_655 5_655 ?
F9 P3 F8 89.9(8) . 5_655 ?
F9 P3 F8 90.1(8) 5_655 5_655 ?
F7 P3 F8 90.0 . . ?
F7 P3 F8 90.0 5_655 . ?
F9 P3 F8 90.1(8) . . ?
F9 P3 F8 89.9(8) 5_655 . ?
F8 P3 F8 180.0(15) 5_655 . ?
F29 P4 F28 95.1(10) . 2_655 ?
F29 P4 F28 95.1(10) . . ?
F28 P4 F28 170(2) 2_655 . ?
F29 P4 F30 81.5(16) . 2_655 ?
F28 P4 F30 89.6(11) 2_655 2_655 ?
F28 P4 F30 91.9(11) . 2_655 ?
F29 P4 F30 81.5(16) . . ?
F28 P4 F30 91.9(11) 2_655 . ?
F28 P4 F30 89.6(11) . . ?
F30 P4 F30 163(3) 2_655 . ?
F29 P4 F31 180.000(8) . . ?
F28 P4 F31 84.9(10) 2_655 . ?
F28 P4 F31 84.9(10) . . ?
F30 P4 F31 98.5(16) 2_655 . ?
F30 P4 F31 98.5(16) . . ?
O1 S1 O2 115.2(8) . . ?
O1 S1 O3 111.3(8) . . ?
O2 S1 O3 112.6(7) . . ?
O1 S1 C42 106.7(18) . . ?
O2 S1 C42 107.4(19) . . ?
O3 S1 C42 102.7(15) . . ?
F1 C42 F2 125(4) . . ?
F1 C42 F3 115(4) . . ?
F2 C42 F3 110(4) . . ?
F1 C42 S1 101(2) . . ?
F2 C42 S1 103(3) . . ?
F3 C42 S1 97.9(19) . . ?
O5 S2 O4 113.9(6) . 6_565 ?
O5 S2 O4 113.9(5) . . ?
O4 S2 O4 115.5(10) 6_565 . ?
O5 S2 C43 105.0(15) . . ?
O4 S2 C43 103.4(9) 6_565 . ?
O4 S2 C43 103.4(9) . . ?
F4 C43 F5 101(3) . . ?
F4 C43 F5 101(3) . 6_565 ?
F5 C43 F5 101(3) . 6_565 ?
F4 C43 S2 121(3) . . ?
F5 C43 S2 115(2) . . ?
F5 C43 S2 115(2) 6_565 . ?
O11 S3 O10 115.7(9) . 6_565 ?
O11 S3 O10 115.7(9) . . ?
O10 S3 O10 113.8(13) 6_565 . ?
O11 S3 C45D 112.5(18) . . ?
O10 S3 C45D 98.1(9) 6_565 . ?
O10 S3 C45D 98.1(9) . . ?
F25 C45D F25 109(3) . 6_565 ?
F25 C45D F26 119.8(16) . . ?
F25 C45D F26 119.8(16) 6_565 . ?
F25 C45D S3 99.7(15) . . ?
F25 C45D S3 99.7(15) 6_565 . ?
F26 C45D S3 104.5(18) . . ?
O8 S4 O8 115.9(9) . 6 ?
O8 S4 O7 114.1(4) . . ?
O8 S4 O7 114.1(4) 6 . ?
O8 S4 C44 102.7(6) . . ?
O8 S4 C44 102.7(6) 6 . ?
O7 S4 C44 105.2(10) . . ?
F11 C44 F10 110.7(11) . 6 ?
F11 C44 F10 110.7(11) . . ?
F10 C44 F10 101.8(19) 6 . ?
F11 C44 S4 113.9(18) . . ?
F10 C44 S4 109.5(10) 6 . ?
F10 C44 S4 109.5(10) . . ?
O13 S8 O13 105(4) . 6 ?
O13 S8 O14 107.3(13) . . ?
O13 S8 O14 107.3(13) 6 . ?
O13 S8 C55A 86.2(13) . . ?
O13 S8 C55A 86.2(13) 6 . ?
O14 S8 C55A 157.0(19) . . ?
N12 C47 C46 173(4) . . ?
N15 C52 C53 167(6) . . ?

loop_
_geom_bond_atom_site_label_1
_geom_bond_atom_site_label_2
_geom_bond_distance
_geom_bond_site_symmetry_2
_geom_bond_publ_flag
C1 N1 1.293(18) . ?
C1 C2 1.42(2) . ?
C2 C3 1.44(3) . ?
C3 C4 1.32(2) . ?
C3 C6 1.52(3) . ?
C4 C5 1.34(2) . ?
C5 N1 1.337(17) . ?
C6 C7 1.22(2) . ?
C7 C10 1.59(2) . ?
C8 C9 1.352(19) . ?
C8 N2 1.354(18) . ?
C9 C10 1.41(2) . ?
C10 C11 1.32(2) . ?
C11 C12 1.353(19) . ?
C12 N2 1.353(17) . ?
C13 N3 1.424(16) . ?
C13 N2 1.448(15) . ?
C14 C15 1.36(2) . ?
C14 N3 1.38(2) . ?
C15 C16 1.34(2) . ?
C16 C17 1.49(3) . ?
C16 C19 1.51(2) . ?
C17 C18 1.34(2) . ?
C18 N3 1.322(19) . ?
C19 C20 1.25(2) . ?
C20 C23 1.51(2) . ?
C21 N4 1.336(19) . ?
C21 C22 1.38(2) . ?
C22 C23 1.39(2) . ?
C23 C24 1.37(2) . ?
C24 C25 1.36(2) . ?
C25 N4 1.31(2) . ?
C26 C26 1.34(4) 6 ?
C26 N6 1.449(19) . ?
C27 C27 1.27(4) 6 ?
C27 N5 1.452(18) . ?
C28 N7 1.332(15) . ?
C28 C29 1.380(18) . ?
C29 C30 1.395(18) . ?
C30 C31 1.378(18) . ?
C30 C33 1.501(19) . ?
C31 C32 1.39(2) . ?
C32 N7 1.350(16) . ?
C33 C34 1.305(18) . ?
C34 C37 1.466(19) . ?
C35 N8 1.31(2) . ?
C35 C36 1.40(2) . ?
C36 C37 1.34(2) . ?
C37 C38 1.38(2) . ?
C38 C39 1.38(2) . ?
C39 N8 1.29(2) . ?
C40 N8 1.455(19) 2_656 ?
C40 N8 1.455(19) . ?
C41 C41 1.32(4) 6_565 ?
C41 N9 1.37(2) . ?
N1 Pd1 2.056(10) . ?
N4 Pd2 2.018(11) . ?
N5 Pd1 2.012(10) . ?
N6 Pd2 2.020(12) . ?
N7 Pd3 2.019(10) . ?
N9 Pd3 2.023(12) . ?
Pd1 N5 2.012(10) 6 ?
Pd1 N1 2.056(10) 6 ?
Pd2 N6 2.020(12) 6 ?
Pd2 N4 2.018(11) 6 ?
Pd3 N9 2.023(12) 6_565 ?
Pd3 N7 2.019(10) 6_565 ?
P1 F20 1.443(13) 6 ?
P1 F20 1.443(13) . ?
P1 F21 1.477(14) . ?
P1 F21 1.477(14) 6 ?
P1 F22 1.512(15) . ?
P1 F19 1.576(14) . ?
P2 F18 1.489(11) . ?
P2 F16 1.508(18) . ?
P2 F17 1.500(14) . ?
P2 F14 1.535(16) . ?
P2 F13 1.57(2) . ?
P2 F15 1.791(16) . ?
P3 F7 1.53(3) . ?
P3 F7 1.53(3) 5_655 ?
P3 F9 1.564(15) . ?
P3 F9 1.564(15) 5_655 ?
P3 F8 1.584(14) 5_655 ?
P3 F8 1.584(14) . ?
P4 F29 1.39(3) . ?
P4 F28 1.437(15) 2_655 ?
P4 F28 1.437(15) . ?
P4 F30 1.50(2) 2_655 ?
P4 F30 1.50(2) . ?
P4 F31 1.70(4) . ?
S1 O1 1.379(14) . ?
S1 O2 1.390(12) . ?
S1 O3 1.435(10) . ?
S1 C42 1.796(17) . ?
C42 F1 1.43(5) . ?
C42 F2 1.40(5) . ?
C42 F3 1.42(4) . ?
S2 O5 1.428(15) . ?
S2 O4 1.469(12) 6_565 ?
S2 O4 1.469(12) . ?
S2 C43 1.62(5) . ?
C43 F4 1.36(4) . ?
C43 F5 1.43(3) . ?
C43 F5 1.43(3) 6_565 ?
S3 O11 1.39(2) . ?
S3 O10 1.560(15) 6_565 ?
S3 O10 1.560(15) . ?
S3 C45D 1.79(2) . ?
C45D F25 1.34(2) . ?
C45D F25 1.34(2) 6_565 ?
C45D F26 1.404(19) . ?
S4 O8 1.420(9) . ?
S4 O8 1.420(9) 6 ?
S4 O7 1.448(11) . ?
S4 C44 1.783(19) . ?
F10 C44 1.419(18) . ?
F11 C44 1.27(3) . ?
C44 F10 1.419(18) 6 ?
S8 O13 1.36(2) . ?
S8 O13 1.36(2) 6 ?
S8 O14 1.38(3) . ?
S8 C55A 2.12(5) . ?
C47 N12 1.05(3) . ?
C47 C46 1.34(3) . ?
N15 C52 1.194(19) . ?
C53 C52 1.60(6) . ?

loop_
_geom_torsion_atom_site_label_1
_geom_torsion_atom_site_label_2
_geom_torsion_atom_site_label_3
_geom_torsion_atom_site_label_4
_geom_torsion
_geom_torsion_site_symmetry_1
_geom_torsion_site_symmetry_2
_geom_torsion_site_symmetry_3
_geom_torsion_site_symmetry_4
_geom_torsion_publ_flag
N1 C1 C2 C3 4(2) . . . . ?
C1 C2 C3 C4 -6(2) . . . . ?
C1 C2 C3 C6 175.4(15) . . . . ?
C2 C3 C4 C5 5(2) . . . . ?
C6 C3 C4 C5 -176.5(14) . . . . ?
C3 C4 C5 N1 -2(2) . . . . ?
C4 C3 C6 C7 176.5(19) . . . . ?
C2 C3 C6 C7 -5(3) . . . . ?
C3 C6 C7 C10 -179.2(14) . . . . ?
N2 C8 C9 C10 0(2) . . . . ?
C8 C9 C10 C11 0(2) . . . . ?
C8 C9 C10 C7 -178.5(14) . . . . ?
C6 C7 C10 C11 -165.7(19) . . . . ?
C6 C7 C10 C9 13(3) . . . . ?
C9 C10 C11 C12 -1(3) . . . . ?
C7 C10 C11 C12 178.1(15) . . . . ?
C10 C11 C12 N2 1(3) . . . . ?
N3 C14 C15 C16 -2(3) . . . . ?
C14 C15 C16 C17 6(3) . . . . ?
C14 C15 C16 C19 -176.3(17) . . . . ?
C15 C16 C17 C18 -5(2) . . . . ?
C19 C16 C17 C18 177.7(15) . . . . ?
C16 C17 C18 N3 -1(2) . . . . ?
C15 C16 C19 C20 160(2) . . . . ?
C17 C16 C19 C20 -22(3) . . . . ?
C16 C19 C20 C23 -169.5(17) . . . . ?
N4 C21 C22 C23 -8(3) . . . . ?
C21 C22 C23 C24 5(3) . . . . ?
C21 C22 C23 C20 -176.3(18) . . . . ?
C19 C20 C23 C24 158(2) . . . . ?
C19 C20 C23 C22 -21(3) . . . . ?
C22 C23 C24 C25 -3(3) . . . . ?
C20 C23 C24 C25 178(2) . . . . ?
C23 C24 C25 N4 4(4) . . . . ?
N7 C28 C29 C30 1(2) . . . . ?
C28 C29 C30 C31 4(2) . . . . ?
C28 C29 C30 C33 -177.2(13) . . . . ?
C29 C30 C31 C32 -7(2) . . . . ?
C33 C30 C31 C32 174.2(13) . . . . ?
C30 C31 C32 N7 5(2) . . . . ?
C31 C30 C33 C34 -176.8(15) . . . . ?
C29 C30 C33 C34 5(2) . . . . ?
C30 C33 C34 C37 -175.8(13) . . . . ?
N8 C35 C36 C37 5(3) . . . . ?
C35 C36 C37 C38 -3(3) . . . . ?
C35 C36 C37 C34 176.0(16) . . . . ?
C33 C34 C37 C36 173.1(16) . . . . ?
C33 C34 C37 C38 -8(2) . . . . ?
C36 C37 C38 C39 1(2) . . . . ?
C34 C37 C38 C39 -177.5(14) . . . . ?
C37 C38 C39 N8 -2(3) . . . . ?
C2 C1 N1 C5 -0.3(19) . . . . ?
C2 C1 N1 Pd1 -171.9(10) . . . . ?
C4 C5 N1 C1 -1(2) . . . . ?
C4 C5 N1 Pd1 170.8(11) . . . . ?
C11 C12 N2 C8 0(2) . . . . ?
C11 C12 N2 C13 179.4(13) . . . . ?
C9 C8 N2 C12 -1(2) . . . . ?
C9 C8 N2 C13 -179.9(12) . . . . ?
N3 C13 N2 C12 -85.6(16) . . . . ?
N3 C13 N2 C8 93.7(16) . . . . ?
C17 C18 N3 C14 5(2) . . . . ?
C17 C18 N3 C13 -174.4(13) . . . . ?
C15 C14 N3 C18 -3(2) . . . . ?
C15 C14 N3 C13 175.8(15) . . . . ?
N2 C13 N3 C18 93.8(16) . . . . ?
N2 C13 N3 C14 -85.2(16) . . . . ?
C24 C25 N4 C21 -7(3) . . . . ?
C24 C25 N4 Pd2 174.1(19) . . . . ?
C22 C21 N4 C25 8(3) . . . . ?
C22 C21 N4 Pd2 -172.8(13) . . . . ?
C27 C27 N5 Pd1 3.8(14) 6 . . . ?
C26 C26 N6 Pd2 -2.0(15) 6 . . . ?
C29 C28 N7 C32 -3.2(19) . . . . ?
C29 C28 N7 Pd3 167.8(10) . . . . ?
C31 C32 N7 C28 0(2) . . . . ?
C31 C32 N7 Pd3 -171.2(12) . . . . ?
C38 C39 N8 C35 4(3) . . . . ?
C38 C39 N8 C40 -177.2(15) . . . . ?
C36 C35 N8 C39 -5(3) . . . . ?
C36 C35 N8 C40 175.8(16) . . . . ?
N8 C40 N8 C39 -102.4(16) 2_656 . . . ?
N8 C40 N8 C35 76.4(15) 2_656 . . . ?
C41 C41 N9 Pd3 6.8(14) 6_565 . . . ?
C27 N5 Pd1 N5 -4.4(17) . . . 6 ?
C27 N5 Pd1 N1 25(9) . . . 6 ?
C27 N5 Pd1 N1 174.1(15) . . . . ?
C1 N1 Pd1 N5 -77.0(10) . . . . ?
C5 N1 Pd1 N5 111.3(10) . . . . ?
C1 N1 Pd1 N5 -48(9) . . . 6 ?
C5 N1 Pd1 N5 140(8) . . . 6 ?
C1 N1 Pd1 N1 101.5(10) . . . 6 ?
C5 N1 Pd1 N1 -70.3(10) . . . 6 ?
C26 N6 Pd2 N6 2.3(18) . . . 6 ?
C26 N6 Pd2 N4 -177.9(16) . . . 6 ?
C26 N6 Pd2 N4 7(11) . . . . ?
C25 N4 Pd2 N6 88.5(15) . . . 6 ?
C21 N4 Pd2 N6 -90.6(13) . . . 6 ?
C25 N4 Pd2 N6 84(10) . . . . ?
C21 N4 Pd2 N6 -95(10) . . . . ?
C25 N4 Pd2 N4 -91.2(15) . . . 6 ?
C21 N4 Pd2 N4 89.7(13) . . . 6 ?
C41 N9 Pd3 N9 -7.9(16) . . . 6_565 ?
C41 N9 Pd3 N7 10(9) . . . 6_565 ?
C41 N9 Pd3 N7 171.0(13) . . . . ?
C28 N7 Pd3 N9 109.9(10) . . . . ?
C32 N7 Pd3 N9 -79.1(11) . . . . ?
C28 N7 Pd3 N9 128(8) . . . 6_565 ?
C32 N7 Pd3 N9 -61(8) . . . 6_565 ?
C28 N7 Pd3 N7 -71.3(11) . . . 6_565 ?
C32 N7 Pd3 N7 99.7(10) . . . 6_565 ?
O1 S1 C42 F1 -176(3) . . . . ?
O2 S1 C42 F1 -52(3) . . . . ?
O3 S1 C42 F1 67(3) . . . . ?
O1 S1 C42 F2 54(3) . . . . ?
O2 S1 C42 F2 178(2) . . . . ?
O3 S1 C42 F2 -63(3) . . . . ?
O1 S1 C42 F3 -59(3) . . . . ?
O2 S1 C42 F3 65(3) . . . . ?
O3 S1 C42 F3 -176(3) . . . . ?
O5 S2 C43 F4 180.000(1) . . . . ?
O4 S2 C43 F4 -60.4(6) 6_565 . . . ?
O4 S2 C43 F4 60.4(6) . . . . ?
O5 S2 C43 F5 -59(2) . . . . ?
O4 S2 C43 F5 61(2) 6_565 . . . ?
O4 S2 C43 F5 -178.1(18) . . . . ?
O5 S2 C43 F5 59(2) . . . 6_565 ?
O4 S2 C43 F5 178.1(18) 6_565 . . 6_565 ?
O4 S2 C43 F5 -61(2) . . . 6_565 ?
O11 S3 C45D F25 -55.6(16) . . . . ?
O10 S3 C45D F25 -177.8(17) 6_565 . . . ?
O10 S3 C45D F25 66.6(18) . . . . ?
O11 S3 C45D F25 55.6(16) . . . 6_565 ?
O10 S3 C45D F25 -66.6(18) 6_565 . . 6_565 ?
O10 S3 C45D F25 177.8(17) . . . 6_565 ?
O11 S3 C45D F26 180.000(1) . . . . ?
O10 S3 C45D F26 57.8(7) 6_565 . . . ?
O10 S3 C45D F26 -57.8(7) . . . . ?
O8 S4 C44 F11 60.3(5) . . . . ?
O8 S4 C44 F11 -60.3(5) 6 . . . ?
O7 S4 C44 F11 180.000(1) . . . . ?
O8 S4 C44 F10 -175.1(12) . . . 6 ?
O8 S4 C44 F10 64.2(15) 6 . . 6 ?
O7 S4 C44 F10 -55.4(13) . . . 6 ?
O8 S4 C44 F10 -64.2(15) . . . . ?
O8 S4 C44 F10 175.1(12) 6 . . . ?
O7 S4 C44 F10 55.4(13) . . . . ?
